data_4134873
loop_
_publ_author_name
'Miller, Edward'
'Kim, Suhong'
'Gibson, Katarina'
'Derrick, Jeffrey S.'
'Toste, F. Dean'

_publ_section_title
;
 Regio- and Enantioselective Bromocyclization of Difluoroalkenes as a
 Strategy to Access Tetrasubstituted Difluoromethylene-Containing
 Stereocenters.
;
_journal_name_full 'Journal of the American Chemical Society'
_journal_paper_doi 10.1021/jacs.0c02331
_journal_year 2020
_chemical_absolute_configuration ad
_chemical_formula_moiety 'C17 H19 Br F2 N O, Cl'
_chemical_formula_sum 'C17 H19 Br Cl F2 N O'
_chemical_formula_weight 406.69
_space_group_crystal_system monoclinic
_space_group_IT_number 4
_space_group_name_Hall 'P 2yb'
_space_group_name_H-M_alt 'P 1 21 1'
_atom_sites_solution_hydrogens geom
_atom_sites_solution_primary dual
_audit_creation_date 2020-02-25
_audit_creation_method
;
Olex2 1.2
(compiled 2018.05.29 svn.r3508 for OlexSys, GUI svn.r5506)
;
_cell_angle_alpha 90
_cell_angle_beta 104.8306(17)
_cell_angle_gamma 90
_cell_formula_units_Z 2
_cell_length_a 11.3777(2)
_cell_length_b 6.86536(10)
_cell_length_c 11.42344(18)
_cell_measurement_reflns_used 11764
_cell_measurement_temperature 100(2)
_cell_measurement_theta_max 78.6330
_cell_measurement_theta_min 3.9520
_cell_volume 862.58(2)
_computing_cell_refinement 'CrysAlisPro 1.171.40.71a (Rigaku OD, 2020)'
_computing_data_collection 'CrysAlisPro 1.171.40.71a (Rigaku OD, 2020)'
_computing_data_reduction 'CrysAlisPro 1.171.40.71a (Rigaku OD, 2020)'
_computing_molecular_graphics 'Olex2 (Dolomanov et al., 2009)'
_computing_publication_material 'Olex2 (Dolomanov et al., 2009)'
_computing_structure_refinement 'ShelXL (Sheldrick, 2015)'
_computing_structure_solution 'ShelXT (Sheldrick, 2015)'
_diffrn_ambient_temperature 100(2)
_diffrn_detector 'Hybrid Pixel Array Detector'
_diffrn_detector_area_resol_mean 5.8140
_diffrn_detector_type 'Pilatus 200K'
_diffrn_measured_fraction_theta_full 1.000
_diffrn_measured_fraction_theta_max 0.992
_diffrn_measurement_details
;
List of Runs (angles in degrees, time in seconds):

  # Type    Start    End  Width  t~exp~   \w     \q     \k     \f   Frames
--------------------------------------------------------------------------
  1  \w    -20.00  45.00   0.50    0.50    --    0.00  77.00-150.00  130
  2  \w    -20.00  45.00   0.50    0.50    --    0.00  77.00 -30.00  130
  3  \w    -20.00  45.00   0.50    0.50    --    0.00  77.00   0.00  130
  4  \w    -20.00  45.00   0.50    0.50    --    0.00  77.00  60.00  130
  5  \w    -77.00   8.00   0.50    0.50    --    0.00   0.00 150.00  170
  6  \w     31.00  68.00   0.50    0.50    --  106.00 -94.00  30.00   74
  7  \w     30.00 107.00   0.50    0.50    --  106.00 -99.00 169.00  154
  8  \w     30.00 109.00   0.50    0.50    --  106.00-111.00 150.00  158
  9  \w     30.00 109.00   0.50    0.50    --  106.00-111.00 -60.00  158
 10  \w     30.00 106.00   0.50    0.50    --  106.00 -94.00 -60.00  152
 11  \w     38.00  67.00   0.50    0.50    --  106.00-111.00-120.00   58
 12  \w     73.00 107.00   0.50    0.50    --  106.00-111.00-120.00   68
 13  \w     30.00 103.00   0.50    0.50    --  106.00 -94.00-150.00  146
 14  \w     74.00 103.00   0.50    0.50    --  106.00 -94.00  30.00   58
 15  \w     30.00 106.00   0.50    0.50    --  106.00 -94.00 150.00  152
 16  \w     36.00  68.00   0.50    0.50    --  106.00 -61.00  30.00   64
 17  \w     36.00  68.00   0.50    0.50    --  106.00 -61.00  90.00   64
 18  \w     34.00 102.00   0.50    0.50    --  106.00 -77.00  30.00  136
 19  \w     34.00  73.00   0.50    0.50    --  106.00 -77.00 -30.00   78
 20  \w     34.00 102.00   0.50    0.50    --  106.00 -77.00 -60.00  136
 21  \w     36.00  68.00   0.50    0.50    --  106.00 -61.00 150.00   64
 22  \w     84.00 175.00   0.50    0.50    --  106.00  99.00 -84.00  182
 23  \w     89.00 158.00   0.50    0.50    --  106.00  77.00  60.00  138
 24  \w     97.00 175.00   0.50    0.50    --  106.00  45.00 120.00  156
 25  \w     89.00 175.00   0.50    0.50    --  106.00  69.00-127.34  172
 26  \w   -107.00 -24.00   0.50    0.50    -- -100.00  99.00 -84.00  166
 27  \w   -109.00 -24.00   0.50    0.50    -- -100.00 111.00-180.00  170
 28  \w    -74.00 -30.00   0.50    0.50    -- -100.00  61.00-120.00   88
 29  \w    -54.00 -25.00   0.50    0.50    -- -100.00  45.00-120.00   58
 30  \w    -54.00 -25.00   0.50    0.50    -- -100.00  45.00-180.00   58
 31  \w    -54.00 -25.00   0.50    0.50    -- -100.00  45.00-150.00   58
 32  \w    -74.00 -30.00   0.50    0.50    -- -100.00  61.00 -90.00   88
 33  \w    -54.00 -25.00   0.50    0.50    -- -100.00  45.00 -90.00   58
 34  \w    -54.00 -25.00   0.50    0.50    -- -100.00  45.00 -60.00   58
 35  \w    -54.00 -25.00   0.50    0.50    -- -100.00  45.00  90.00   58
 36  \w   -109.00 -24.00   0.50    0.50    -- -100.00 111.00 120.00  170
 37  \w   -177.00 -94.00   0.50    0.50    -- -100.00 -30.00  30.00  166
 38  \w   -171.00 -87.00   0.50    0.50    -- -100.00 -58.00  19.32  168
 39  \w   -171.00 -82.00   0.50    0.50    -- -100.00 -72.00-133.07  178
 40  \w   -169.00 -85.00   0.50    0.50    -- -100.00 -64.00-138.92  168
 41  \w   -170.00 -86.00   0.50    0.50    -- -100.00 -61.00-154.05  168
 42  \w   -170.00 -86.00   0.50    0.50    -- -100.00 -61.00-164.22  168
 43  \w   -177.00 -94.00   0.50    0.50    -- -100.00 -30.00 -60.00  166
 44  \w   -176.00 -94.00   0.50    0.50    -- -100.00 -37.00  75.69  164
 45  \w   -176.00 -90.00   0.50    0.50    -- -100.00 -99.00 169.00  172
;
_diffrn_measurement_device 'four-circle diffractometer'
_diffrn_measurement_device_type 'ROD, Synergy Custom DW system, Pilatus 200K'
_diffrn_measurement_method '\w scans'
_diffrn_orient_matrix_type 'CrysAlisPro convention (1999,Acta A55,543-557)'
_diffrn_orient_matrix_UB_11 -0.0001649000
_diffrn_orient_matrix_UB_12 0.1083159000
_diffrn_orient_matrix_UB_13 0.1180717000
_diffrn_orient_matrix_UB_21 -0.1396322000
_diffrn_orient_matrix_UB_22 -0.0161136000
_diffrn_orient_matrix_UB_23 -0.0304504000
_diffrn_orient_matrix_UB_31 0.0114352000
_diffrn_orient_matrix_UB_32 -0.1957717000
_diffrn_orient_matrix_UB_33 0.0678327000
_diffrn_radiation_monochromator mirror
_diffrn_radiation_probe x-ray
_diffrn_radiation_type CuK\a
_diffrn_radiation_wavelength 1.54184
_diffrn_reflns_av_R_equivalents 0.0627
_diffrn_reflns_av_unetI/netI 0.0338
_diffrn_reflns_Laue_measured_fraction_full 1.000
_diffrn_reflns_Laue_measured_fraction_max 0.992
_diffrn_reflns_limit_h_max 14
_diffrn_reflns_limit_h_min -14
_diffrn_reflns_limit_k_max 7
_diffrn_reflns_limit_k_min -8
_diffrn_reflns_limit_l_max 14
_diffrn_reflns_limit_l_min -14
_diffrn_reflns_number 17716
_diffrn_reflns_point_group_measured_fraction_full 0.913
_diffrn_reflns_point_group_measured_fraction_max 0.895
_diffrn_reflns_theta_full 67.684
_diffrn_reflns_theta_max 78.967
_diffrn_reflns_theta_min 4.003
_diffrn_source 'Rotating-anode X-ray tube'
_diffrn_source_type 'Rigaku (Cu) X-ray Source'
_exptl_absorpt_coefficient_mu 4.882
_exptl_absorpt_correction_T_max 1.00000
_exptl_absorpt_correction_T_min 0.67196
_exptl_absorpt_correction_type multi-scan
_exptl_absorpt_process_details
;
CrysAlisPro 1.171.40.71a (Rigaku Oxford Diffraction, 2020)
Empirical absorption correction using spherical harmonics,
 implemented in SCALE3 ABSPACK scaling algorithm.
;
_exptl_crystal_colour colourless
_exptl_crystal_colour_primary colourless
_exptl_crystal_density_diffrn 1.566
_exptl_crystal_description plate
_exptl_crystal_F_000 412
_exptl_crystal_size_max 0.52
_exptl_crystal_size_mid 0.08
_exptl_crystal_size_min 0.05
_refine_diff_density_max 1.117
_refine_diff_density_min -0.632
_refine_diff_density_rms 0.112
_refine_ls_abs_structure_details
;
 Flack x determined using 1205 quotients [(I+)-(I-)]/[(I+)+(I-)]
 (Parsons, Flack and Wagner, Acta Cryst. B69 (2013) 249-259).
;
_refine_ls_abs_structure_Flack -0.02(3)
_refine_ls_extinction_method none
_refine_ls_goodness_of_fit_ref 1.168
_refine_ls_hydrogen_treatment constr
_refine_ls_matrix_type full
_refine_ls_number_parameters 210
_refine_ls_number_reflns 3333
_refine_ls_number_restraints 1
_refine_ls_restrained_S_all 1.167
_refine_ls_R_factor_all 0.0545
_refine_ls_R_factor_gt 0.0531
_refine_ls_shift/su_max 0.000
_refine_ls_shift/su_mean 0.000
_refine_ls_structure_factor_coef Fsqd
_refine_ls_weighting_details 'w=1/[\s^2^(Fo^2^)+(0.0997P)^2^+0.8940P] where P=(Fo^2^+2Fc^2^)/3'
_refine_ls_weighting_scheme calc
_refine_ls_wR_factor_gt 0.1528
_refine_ls_wR_factor_ref 0.1551
_reflns_Friedel_coverage 0.662
_reflns_Friedel_fraction_full 0.808
_reflns_Friedel_fraction_max 0.780
_reflns_number_gt 3210
_reflns_number_total 3333
_reflns_threshold_expression 'I > 2\s(I)'
_cod_data_source_file ja0c02331_si_003.cif
_cod_data_source_block CF2Br_aminoalcohol
_cod_database_code 4134873
_shelx_shelxl_version_number 2016/6
_chemical_oxdiff_formula 'C H O N Cl F Br'
_shelx_space_group_comment
;
The symmetry employed for this shelxl refinement is uniquely defined
by the following loop, which should always be used as a source of
symmetry information in preference to the above space-group names.
They are only intended as comments.
;
_diffrn_oxdiff_digest_frames
;
013f0c68404fda3ea0e304ed754f7924b40560642e8
;
_reflns_odcompleteness_completeness 99.95
_reflns_odcompleteness_iscentric 1
_reflns_odcompleteness_theta 74.33
_olex2_refinement_description
;
1. Others
 Fixed Uiso: H1(0.045) H1A(0.029) H1B(0.029) H2(0.035) H17(0.039) H5(0.041)
 H13(0.038) H14(0.045) H11A(0.031) H11B(0.031) H3(0.038) H6(0.037) H15(0.045)
 H10A(0.033) H10B(0.033) H16(0.044) H7A(0.061) H7B(0.061) H7C(0.061)
 Fixed X: H1(0.293364) H1A(0.4508) H1B(0.461782) H2(0.165965) H17(0.604572)
 H5(0.176574) H13(0.626084) H14(0.679002) H11A(0.590392) H11B(0.647386)
 H3(0.113294) H6(0.23921) H15(0.682523) H10A(0.351152) H10B(0.377153)
 H16(0.648285) H7A(0.014107) H7B(0.114107) H7C(0.144785)
 Fixed Y: H1(0.688089) H1A(0.380789) H1B(0.537815) H2(0.713474) H17(0.662116)
 H5(0.133625) H13(0.086149) H14(0.137963) H11A(0.196339) H11B(0.398985)
 H3(0.707749) H6(0.141382) H15(0.448284) H10A(0.189839) H10B(0.340205)
 H16(0.712618) H7A(0.386713) H7B(0.541637) H7C(0.318927)
 Fixed Z: H1(0.253346) H1A(0.42242) H1B(0.342852) H2(0.379797) H17(0.227479)
 H5(0.588156) H13(0.185005) H14(0.003656) H11A(0.362791) H11B(0.408946)
 H3(0.561667) H6(0.410989) H15(-0.071213) H10A(0.270575) H10B(0.176837)
 H16(0.042411) H7A(0.694761) H7B(0.750149) H7C(0.76472)
;
_olex2_submission_special_instructions 'No special instructions were received'
_oxdiff_exptl_absorpt_empirical_details
;
Empirical correction (ABSPACK) includes:
- Absorption correction using spherical harmonics
- Frame scaling
;
_oxdiff_exptl_absorpt_empirical_full_max 3.056
_oxdiff_exptl_absorpt_empirical_full_min 0.484

loop_
_space_group_symop_operation_xyz
'x, y, z'
'-x, y+1/2, -z'

loop_
_atom_site_label
_atom_site_type_symbol
_atom_site_fract_x
_atom_site_fract_y
_atom_site_fract_z
_atom_site_U_iso_or_equiv
_atom_site_adp_type
_atom_site_occupancy
_atom_site_site_symmetry_order
_atom_site_calc_flag
_atom_site_refinement_flags_posn
_atom_site_refinement_flags_adp
_atom_site_refinement_flags_occupancy
_atom_site_disorder_assembly
_atom_site_disorder_group
Br1 Br -0.02049(6) 0.43264(13) 0.13047(6) 0.0379(3) Uani 1 1 d . . . . .
Cl1 Cl 0.45623(15) 0.8611(2) 0.36878(12) 0.0288(3) Uani 1 1 d . . . . .
F2 F 0.1699(4) 0.3379(7) 0.0460(3) 0.0361(9) Uani 1 1 d . . . . .
F1 F 0.1376(4) 0.1372(7) 0.1803(4) 0.0348(9) Uani 1 1 d . . . . .
O1 O 0.2411(5) 0.6236(8) 0.2066(4) 0.0302(10) Uani 1 1 d . . . . .
H1 H 0.293364 0.688089 0.253346 0.045 Uiso 1 1 calc GR . . . .
N1 N 0.4625(4) 0.4087(9) 0.3502(4) 0.0244(11) Uani 1 1 d . . . . .
H1A H 0.450800 0.380789 0.422420 0.029 Uiso 1 1 calc R . . . .
H1B H 0.461782 0.537815 0.342852 0.029 Uiso 1 1 calc R . . . .
C8 C 0.2400(5) 0.4320(13) 0.2526(5) 0.0256(11) Uani 1 1 d . . . . .
C9 C 0.1419(6) 0.3283(11) 0.1542(6) 0.0282(13) Uani 1 1 d . . . . .
C12 C 0.6122(6) 0.3710(10) 0.2256(6) 0.0254(13) Uani 1 1 d . . . . .
C1 C 0.2055(5) 0.4273(12) 0.3738(5) 0.0271(11) Uani 1 1 d . . . . .
C2 C 0.1688(6) 0.5966(11) 0.4215(7) 0.0295(14) Uani 1 1 d . . . . .
H2 H 0.165965 0.713474 0.379797 0.035 Uiso 1 1 calc R . . . .
C17 C 0.6183(7) 0.5559(12) 0.1822(6) 0.0325(15) Uani 1 1 d . . . . .
H17 H 0.604572 0.662116 0.227479 0.039 Uiso 1 1 calc R . . . .
C5 C 0.1755(7) 0.2510(13) 0.5472(7) 0.0343(16) Uani 1 1 d . . . . .
H5 H 0.176574 0.133625 0.588156 0.041 Uiso 1 1 calc R . . . .
C13 C 0.6323(6) 0.2123(12) 0.1575(6) 0.0318(14) Uani 1 1 d . . . . .
H13 H 0.626084 0.086149 0.185005 0.038 Uiso 1 1 calc R . . . .
C14 C 0.6619(8) 0.2437(13) 0.0474(7) 0.0374(17) Uani 1 1 d . . . . .
H14 H 0.679002 0.137963 0.003656 0.045 Uiso 1 1 calc R . . . .
C11 C 0.5858(6) 0.3351(10) 0.3461(5) 0.0259(12) Uani 1 1 d . . . . .
H11A H 0.590392 0.196339 0.362791 0.031 Uiso 1 1 calc R . . . .
H11B H 0.647386 0.398985 0.408946 0.031 Uiso 1 1 calc R . . . .
C4 C 0.1384(6) 0.4196(14) 0.5946(5) 0.0319(13) Uani 1 1 d . . . . .
C3 C 0.1365(7) 0.5929(11) 0.5307(7) 0.0317(15) Uani 1 1 d . . . . .
H3 H 0.113294 0.707749 0.561667 0.038 Uiso 1 1 calc R . . . .
C6 C 0.2113(7) 0.2547(12) 0.4394(6) 0.0306(14) Uani 1 1 d . . . . .
H6 H 0.239210 0.141382 0.410989 0.037 Uiso 1 1 calc R . . . .
C15 C 0.6658(7) 0.4287(16) 0.0035(6) 0.0377(15) Uani 1 1 d . . . . .
H15 H 0.682523 0.448284 -0.071213 0.045 Uiso 1 1 calc R . . . .
C10 C 0.3597(6) 0.3274(11) 0.2553(6) 0.0278(13) Uani 1 1 d . . . . .
H10A H 0.351152 0.189839 0.270575 0.033 Uiso 1 1 calc R . . . .
H10B H 0.377153 0.340205 0.176837 0.033 Uiso 1 1 calc R . . . .
C16 C 0.6448(8) 0.5866(13) 0.0711(7) 0.0364(17) Uani 1 1 d . . . . .
H16 H 0.648285 0.712618 0.042411 0.044 Uiso 1 1 calc R . . . .
C7 C 0.0993(7) 0.4164(16) 0.7118(6) 0.0407(17) Uani 1 1 d . . . . .
H7A H 0.014107 0.386713 0.694761 0.061 Uiso 1 1 calc GR . . . .
H7B H 0.114107 0.541637 0.750149 0.061 Uiso 1 1 calc GR . . . .
H7C H 0.144785 0.318927 0.764720 0.061 Uiso 1 1 calc GR . . . .

loop_
_atom_site_aniso_label
_atom_site_aniso_U_11
_atom_site_aniso_U_22
_atom_site_aniso_U_33
_atom_site_aniso_U_23
_atom_site_aniso_U_13
_atom_site_aniso_U_12
Br1 0.0265(3) 0.0486(5) 0.0358(4) -0.0003(3) 0.0026(2) 0.0055(3)
Cl1 0.0379(8) 0.0247(7) 0.0234(6) -0.0008(5) 0.0072(6) -0.0007(6)
F2 0.038(2) 0.048(3) 0.0217(17) -0.0035(16) 0.0078(15) -0.0056(19)
F1 0.038(2) 0.033(2) 0.0320(19) -0.0035(17) 0.0072(16) -0.0071(18)
O1 0.037(3) 0.025(2) 0.026(2) 0.0039(18) 0.0032(19) 0.005(2)
N1 0.027(2) 0.026(3) 0.0203(19) 0.001(2) 0.0064(18) -0.002(2)
C8 0.024(2) 0.029(3) 0.022(2) 0.000(3) 0.004(2) -0.005(3)
C9 0.027(3) 0.031(4) 0.029(3) 0.001(2) 0.010(2) -0.002(3)
C12 0.021(3) 0.031(4) 0.024(3) 0.000(2) 0.004(2) -0.001(2)
C1 0.026(3) 0.029(3) 0.027(3) -0.004(3) 0.008(2) 0.001(3)
C2 0.026(3) 0.029(4) 0.033(3) 0.000(3) 0.008(3) 0.001(3)
C17 0.040(4) 0.034(4) 0.028(3) -0.005(3) 0.016(3) 0.001(3)
C5 0.036(4) 0.038(4) 0.030(3) 0.001(3) 0.010(3) -0.002(3)
C13 0.031(3) 0.032(4) 0.033(3) 0.002(3) 0.009(3) 0.004(3)
C14 0.039(4) 0.047(5) 0.029(3) -0.004(3) 0.014(3) 0.007(3)
C11 0.026(3) 0.028(3) 0.023(3) 0.001(2) 0.005(2) 0.001(2)
C4 0.028(3) 0.044(4) 0.025(3) -0.002(3) 0.008(2) -0.004(3)
C3 0.030(4) 0.031(4) 0.035(4) -0.006(3) 0.010(3) -0.003(3)
C6 0.031(3) 0.033(4) 0.029(3) 0.000(3) 0.010(3) 0.001(3)
C15 0.042(3) 0.050(4) 0.024(3) 0.001(3) 0.013(2) -0.004(4)
C10 0.026(3) 0.030(4) 0.027(3) -0.007(2) 0.007(2) -0.001(3)
C16 0.045(4) 0.037(4) 0.033(4) 0.003(3) 0.019(3) 0.001(3)
C7 0.039(3) 0.054(5) 0.035(3) -0.004(4) 0.020(3) -0.014(4)

loop_
_atom_type_symbol
_atom_type_description
_atom_type_scat_dispersion_real
_atom_type_scat_dispersion_imag
_atom_type_scat_source
C C 0.0181 0.0091 'International Tables Vol C Tables 4.2.6.8 and 6.1.1.4'
H H 0.0000 0.0000 'International Tables Vol C Tables 4.2.6.8 and 6.1.1.4'
Br Br -0.6763 1.2805 'International Tables Vol C Tables 4.2.6.8 and 6.1.1.4'
Cl Cl 0.3639 0.7018 'International Tables Vol C Tables 4.2.6.8 and 6.1.1.4'
F F 0.0727 0.0534 'International Tables Vol C Tables 4.2.6.8 and 6.1.1.4'
N N 0.0311 0.0180 'International Tables Vol C Tables 4.2.6.8 and 6.1.1.4'
O O 0.0492 0.0322 'International Tables Vol C Tables 4.2.6.8 and 6.1.1.4'

loop_
_geom_angle_atom_site_label_1
_geom_angle_atom_site_label_2
_geom_angle_atom_site_label_3
_geom_angle
_geom_angle_site_symmetry_1
_geom_angle_site_symmetry_3
_geom_angle_publ_flag
C8 O1 H1 109.5 . . ?
H1A N1 H1B 107.6 . . ?
C11 N1 H1A 108.6 . . ?
C11 N1 H1B 108.6 . . ?
C10 N1 H1A 108.6 . . ?
C10 N1 H1B 108.6 . . ?
C10 N1 C11 114.7(5) . . ?
O1 C8 C9 103.4(5) . . ?
O1 C8 C1 112.5(6) . . ?
O1 C8 C10 110.5(5) . . ?
C1 C8 C9 110.1(5) . . ?
C10 C8 C9 105.7(6) . . ?
C10 C8 C1 113.8(5) . . ?
F2 C9 Br1 107.1(4) . . ?
F2 C9 C8 110.4(5) . . ?
F1 C9 Br1 107.7(4) . . ?
F1 C9 F2 106.2(6) . . ?
F1 C9 C8 110.4(6) . . ?
C8 C9 Br1 114.7(5) . . ?
C17 C12 C13 119.5(6) . . ?
C17 C12 C11 121.6(6) . . ?
C13 C12 C11 118.9(6) . . ?
C2 C1 C8 120.5(7) . . ?
C2 C1 C6 118.4(6) . . ?
C6 C1 C8 121.0(7) . . ?
C1 C2 H2 119.6 . . ?
C3 C2 C1 120.8(7) . . ?
C3 C2 H2 119.6 . . ?
C12 C17 H17 119.6 . . ?
C12 C17 C16 120.8(7) . . ?
C16 C17 H17 119.6 . . ?
C4 C5 H5 119.5 . . ?
C4 C5 C6 121.1(7) . . ?
C6 C5 H5 119.5 . . ?
C12 C13 H13 120.2 . . ?
C12 C13 C14 119.6(7) . . ?
C14 C13 H13 120.2 . . ?
C13 C14 H14 119.7 . . ?
C15 C14 C13 120.7(7) . . ?
C15 C14 H14 119.7 . . ?
N1 C11 C12 112.3(5) . . ?
N1 C11 H11A 109.1 . . ?
N1 C11 H11B 109.1 . . ?
C12 C11 H11A 109.1 . . ?
C12 C11 H11B 109.1 . . ?
H11A C11 H11B 107.9 . . ?
C5 C4 C3 118.2(6) . . ?
C5 C4 C7 121.3(8) . . ?
C3 C4 C7 120.5(8) . . ?
C2 C3 C4 121.0(7) . . ?
C2 C3 H3 119.5 . . ?
C4 C3 H3 119.5 . . ?
C1 C6 H6 119.8 . . ?
C5 C6 C1 120.5(7) . . ?
C5 C6 H6 119.8 . . ?
C14 C15 H15 120.2 . . ?
C14 C15 C16 119.5(6) . . ?
C16 C15 H15 120.2 . . ?
N1 C10 C8 111.6(5) . . ?
N1 C10 H10A 109.3 . . ?
N1 C10 H10B 109.3 . . ?
C8 C10 H10A 109.3 . . ?
C8 C10 H10B 109.3 . . ?
H10A C10 H10B 108.0 . . ?
C17 C16 H16 120.1 . . ?
C15 C16 C17 119.9(8) . . ?
C15 C16 H16 120.1 . . ?
C4 C7 H7A 109.5 . . ?
C4 C7 H7B 109.5 . . ?
C4 C7 H7C 109.5 . . ?
H7A C7 H7B 109.5 . . ?
H7A C7 H7C 109.5 . . ?
H7B C7 H7C 109.5 . . ?

loop_
_geom_bond_atom_site_label_1
_geom_bond_atom_site_label_2
_geom_bond_distance
_geom_bond_site_symmetry_2
_geom_bond_publ_flag
Br1 C9 1.935(7) . ?
F2 C9 1.354(7) . ?
F1 C9 1.349(9) . ?
O1 H1 0.8200 . ?
O1 C8 1.417(10) . ?
N1 H1A 0.8900 . ?
N1 H1B 0.8900 . ?
N1 C11 1.503(8) . ?
N1 C10 1.486(8) . ?
C8 C9 1.541(9) . ?
C8 C1 1.533(7) . ?
C8 C10 1.533(9) . ?
C12 C17 1.371(10) . ?
C12 C13 1.391(10) . ?
C12 C11 1.503(8) . ?
C1 C2 1.392(10) . ?
C1 C6 1.395(11) . ?
C2 H2 0.9300 . ?
C2 C3 1.388(10) . ?
C17 H17 0.9300 . ?
C17 C16 1.393(10) . ?
C5 H5 0.9300 . ?
C5 C4 1.389(12) . ?
C5 C6 1.392(10) . ?
C13 H13 0.9300 . ?
C13 C14 1.399(10) . ?
C14 H14 0.9300 . ?
C14 C15 1.371(14) . ?
C11 H11A 0.9700 . ?
C11 H11B 0.9700 . ?
C4 C3 1.393(12) . ?
C4 C7 1.515(8) . ?
C3 H3 0.9300 . ?
C6 H6 0.9300 . ?
C15 H15 0.9300 . ?
C15 C16 1.387(13) . ?
C10 H10A 0.9700 . ?
C10 H10B 0.9700 . ?
C16 H16 0.9300 . ?
C7 H7A 0.9600 . ?
C7 H7B 0.9600 . ?
C7 H7C 0.9600 . ?

loop_
_geom_torsion_atom_site_label_1
_geom_torsion_atom_site_label_2
_geom_torsion_atom_site_label_3
_geom_torsion_atom_site_label_4
_geom_torsion
_geom_torsion_site_symmetry_1
_geom_torsion_site_symmetry_2
_geom_torsion_site_symmetry_3
_geom_torsion_site_symmetry_4
_geom_torsion_publ_flag
O1 C8 C9 Br1 -63.6(5) . . . . ?
O1 C8 C9 F2 57.5(7) . . . . ?
O1 C8 C9 F1 174.6(5) . . . . ?
O1 C8 C1 C2 5.8(8) . . . . ?
O1 C8 C1 C6 -173.5(6) . . . . ?
O1 C8 C10 N1 70.8(6) . . . . ?
C8 C1 C2 C3 179.5(6) . . . . ?
C8 C1 C6 C5 -177.7(6) . . . . ?
C9 C8 C1 C2 -109.0(8) . . . . ?
C9 C8 C1 C6 71.8(8) . . . . ?
C9 C8 C10 N1 -178.0(5) . . . . ?
C12 C17 C16 C15 -0.3(13) . . . . ?
C12 C13 C14 C15 -3.0(12) . . . . ?
C1 C8 C9 Br1 56.9(7) . . . . ?
C1 C8 C9 F2 177.9(6) . . . . ?
C1 C8 C9 F1 -65.0(8) . . . . ?
C1 C8 C10 N1 -57.0(8) . . . . ?
C1 C2 C3 C4 -0.8(11) . . . . ?
C2 C1 C6 C5 3.0(11) . . . . ?
C17 C12 C13 C14 1.9(11) . . . . ?
C17 C12 C11 N1 62.4(8) . . . . ?
C5 C4 C3 C2 1.1(11) . . . . ?
C13 C12 C17 C16 -0.3(11) . . . . ?
C13 C12 C11 N1 -118.4(7) . . . . ?
C13 C14 C15 C16 2.4(12) . . . . ?
C14 C15 C16 C17 -0.8(12) . . . . ?
C11 N1 C10 C8 -171.1(5) . . . . ?
C11 C12 C17 C16 179.0(7) . . . . ?
C11 C12 C13 C14 -177.4(6) . . . . ?
C4 C5 C6 C1 -2.8(11) . . . . ?
C6 C1 C2 C3 -1.3(11) . . . . ?
C6 C5 C4 C3 0.7(11) . . . . ?
C6 C5 C4 C7 179.9(7) . . . . ?
C10 N1 C11 C12 56.7(8) . . . . ?
C10 C8 C9 Br1 -179.7(4) . . . . ?
C10 C8 C9 F2 -58.7(7) . . . . ?
C10 C8 C9 F1 58.4(6) . . . . ?
C10 C8 C1 C2 132.5(7) . . . . ?
C10 C8 C1 C6 -46.8(9) . . . . ?
C7 C4 C3 C2 -178.2(7) . . . . ?
